data_7214146
loop_
_publ_author_name
'Wang, Hai-Ning'
'Shan, Guo-Gang'
'Li, Hai-Bin'
'Wang, Xin-Long'
'Cao, Hong-Tao'
'Su, Zhong-Min'

_publ_section_title
;
 A series of coordination compounds containing rigid multi-pyridine based
 ligands: syntheses, structures and properties
;
_journal_issue 13
_journal_name_full CrystEngComm
_journal_page_first 2754
_journal_paper_doi 10.1039/c3ce41841c
_journal_volume 16
_journal_year 2014
_chemical_formula_moiety 'C18 H13 N5'
_chemical_formula_sum 'C18 H13 N5'
_chemical_formula_weight 299.23
_chemical_name_systematic
;
 ?
;
_space_group_IT_number 14
_symmetry_cell_setting monoclinic
_symmetry_space_group_name_Hall '-P 2ybc'
_symmetry_space_group_name_H-M 'P 1 21/c 1'
_atom_sites_solution_hydrogens geom
_atom_sites_solution_primary direct
_atom_sites_solution_secondary difmap
_audit_creation_method SHELXL-97
_cell_angle_alpha 90.00
_cell_angle_beta 107.498(13)
_cell_angle_gamma 90.00
_cell_formula_units_Z 8
_cell_length_a 8.697(4)
_cell_length_b 18.417(3)
_cell_length_c 19.169(4)
_cell_measurement_reflns_used 14669
_cell_measurement_temperature 293(2)
_cell_measurement_theta_max 25.06
_cell_measurement_theta_min 1.57
_cell_volume 2928.3(16)
_computing_cell_refinement 'SMART (Bruker, 1997)'
_computing_data_collection 'SMART (Bruker, 1997)'
_computing_data_reduction SAINT
_computing_molecular_graphics 'SHELXTL-PLUS (Sheldrick, 1990)'
_computing_publication_material SHELXL-97
_computing_structure_refinement 'SHELXL-97 (Sheldrick, 1997)'
_computing_structure_solution 'SHELXS-97(Sheldrick, 1997)'
_diffrn_ambient_temperature 293(2)
_diffrn_measured_fraction_theta_full 0.996
_diffrn_measured_fraction_theta_max 0.996
_diffrn_measurement_device_type 'Bruker APEX CCD area-detector'
_diffrn_measurement_method '\w scans'
_diffrn_radiation_monochromator graphite
_diffrn_radiation_source 'fine-focus sealed tube'
_diffrn_radiation_type MoK\a
_diffrn_radiation_wavelength 0.71069
_diffrn_reflns_av_R_equivalents 0.0980
_diffrn_reflns_av_sigmaI/netI 0.0967
_diffrn_reflns_limit_h_max 10
_diffrn_reflns_limit_h_min -10
_diffrn_reflns_limit_k_max 16
_diffrn_reflns_limit_k_min -21
_diffrn_reflns_limit_l_max 22
_diffrn_reflns_limit_l_min -22
_diffrn_reflns_number 14669
_diffrn_reflns_theta_full 25.06
_diffrn_reflns_theta_max 25.06
_diffrn_reflns_theta_min 1.57
_exptl_absorpt_coefficient_mu 0.086
_exptl_absorpt_correction_T_max 0.9873
_exptl_absorpt_correction_T_min 0.9839
_exptl_absorpt_correction_type multi-scan
_exptl_absorpt_process_details 'SADABS(Sheldrick, 1996)'
_exptl_crystal_colour brown
_exptl_crystal_density_diffrn 1.357
_exptl_crystal_density_method 'not measured'
_exptl_crystal_description block
_exptl_crystal_F_000 1248
_exptl_crystal_size_max 0.19
_exptl_crystal_size_mid 0.17
_exptl_crystal_size_min 0.15
_refine_diff_density_max 0.262
_refine_diff_density_min -0.181
_refine_diff_density_rms 0.061
_refine_ls_extinction_coef 0.0069(7)
_refine_ls_extinction_expression Fc^*^=kFc[1+0.001xFc^2^\l^3^/sin(2\q)]^-1/4^
_refine_ls_extinction_method SHELXL
_refine_ls_goodness_of_fit_ref 0.905
_refine_ls_hydrogen_treatment constr
_refine_ls_matrix_type full
_refine_ls_number_parameters 416
_refine_ls_number_reflns 5174
_refine_ls_number_restraints 0
_refine_ls_restrained_S_all 0.905
_refine_ls_R_factor_all 0.0763
_refine_ls_R_factor_gt 0.0426
_refine_ls_shift/su_max 0.001
_refine_ls_shift/su_mean 0.000
_refine_ls_structure_factor_coef Fsqd
_refine_ls_weighting_details 'calc w=1/[\s^2^(Fo^2^)+(0.0417P)^2^+0.0000P] where P=(Fo^2^+2Fc^2^)/3'
_refine_ls_weighting_scheme calc
_refine_ls_wR_factor_gt 0.0890
_refine_ls_wR_factor_ref 0.0997
_reflns_number_gt 3227
_reflns_number_total 5174
_reflns_threshold_expression >2\s(I)
_cod_data_source_file c3ce41841c.txt
_cod_data_source_block 1
_cod_depositor_comments
;
The following automatic conversions were performed:

'_symmetry_cell_setting' value 'Monoclinic' changed to 'monoclinic'
according to
/usr/data/users/saulius/crontab/automatic-downloads/current/RSC/lib/dictionaries/cif_core.dic
dictionary named 'cif_core.dic' version 2.4.2 from 2011-04-26.

Automatic conversion script
Id: cif_fix_values 2281 2013-09-26 08:29:07Z andrius 
;
_cod_original_sg_symbol_H-M 'P21/c  '
_cod_database_code 7214146

loop_
_symmetry_equiv_pos_as_xyz
'x, y, z'
'-x, y+1/2, -z+1/2'
'-x, -y, -z'
'x, -y-1/2, z-1/2'

loop_
_atom_site_label
_atom_site_type_symbol
_atom_site_fract_x
_atom_site_fract_y
_atom_site_fract_z
_atom_site_U_iso_or_equiv
_atom_site_adp_type
_atom_site_occupancy
_atom_site_symmetry_multiplicity
_atom_site_calc_flag
_atom_site_refinement_flags
N1 N 0.8935(2) 0.41636(10) 0.29271(9) 0.0574(5) Uani 1 1 d .
N2 N -0.0661(2) 0.29850(10) -0.15204(9) 0.0611(5) Uani 1 1 d .
N3 N 0.4654(2) 0.74056(8) 0.12367(8) 0.0485(5) Uani 1 1 d .
N4 N 0.39041(16) 0.39521(7) 0.07099(7) 0.0360(4) Uani 1 1 d .
H4A H 0.4112 0.3500 0.0807 0.043 Uiso 1 1 d R
N5 N 0.26954(18) 0.49367(7) 0.01421(8) 0.0381(4) Uani 1 1 d .
C1 C 0.4948(2) 0.69044(10) 0.17636(10) 0.0479(5) Uani 1 1 d .
H1 H 0.5310 0.7063 0.2246 0.057 Uiso 1 1 calc R
C2 C 0.4753(2) 0.61712(9) 0.16403(9) 0.0419(5) Uani 1 1 d .
H2 H 0.4988 0.5849 0.2031 0.050 Uiso 1 1 calc R
C3 C 0.4200(2) 0.59146(9) 0.09256(9) 0.0353(4) Uani 1 1 d .
C4 C 0.4088(2) 0.71520(10) 0.05526(10) 0.0491(6) Uani 1 1 d .
H4 H 0.3855 0.7487 0.0172 0.059 Uiso 1 1 calc R
C5 C 0.3828(2) 0.64313(9) 0.03746(10) 0.0413(5) Uani 1 1 d .
H5 H 0.3406 0.6291 -0.0112 0.050 Uiso 1 1 calc R
C6 C 0.3936(2) 0.51360(9) 0.07496(9) 0.0342(4) Uani 1 1 d .
C7 C 0.4718(2) 0.45295(9) 0.11062(9) 0.0332(4) Uani 1 1 d .
C8 C 0.2715(2) 0.42214(9) 0.01388(9) 0.0347(4) Uani 1 1 d .
C9 C 0.1580(2) 0.37785(10) -0.04208(9) 0.0361(4) Uani 1 1 d .
C10 C 0.1684(2) 0.30334(10) -0.04653(10) 0.0498(6) Uani 1 1 d .
H10 H 0.2511 0.2781 -0.0132 0.060 Uiso 1 1 calc R
C11 C 0.0541(3) 0.26649(12) -0.10120(11) 0.0591(6) Uani 1 1 d .
H11 H 0.0617 0.2162 -0.1025 0.071 Uiso 1 1 calc R
C12 C -0.0730(3) 0.37050(12) -0.14768(11) 0.0574(6) Uani 1 1 d .
H12 H -0.1543 0.3946 -0.1828 0.069 Uiso 1 1 calc R
C13 C 0.0329(2) 0.41140(11) -0.09441(10) 0.0482(5) Uani 1 1 d .
H13 H 0.0204 0.4615 -0.0936 0.058 Uiso 1 1 calc R
C14 C 0.6150(2) 0.44170(9) 0.17407(9) 0.0347(4) Uani 1 1 d .
C15 C 0.7415(2) 0.49108(11) 0.19354(10) 0.0468(5) Uani 1 1 d .
H15 H 0.7372 0.5336 0.1669 0.056 Uiso 1 1 calc R
C16 C 0.8735(2) 0.47625(12) 0.25277(11) 0.0562(6) Uani 1 1 d .
H16 H 0.9547 0.5110 0.2657 0.067 Uiso 1 1 calc R
C17 C 0.7738(3) 0.36862(12) 0.27256(10) 0.0518(6) Uani 1 1 d .
H17 H 0.7848 0.3253 0.2985 0.062 Uiso 1 1 calc R
C18 C 0.6341(2) 0.37906(10) 0.21575(9) 0.0432(5) Uani 1 1 d .
H18 H 0.5531 0.3442 0.2055 0.052 Uiso 1 1 calc R
N6 N -0.0259(2) 0.29471(10) 0.13247(9) 0.0590(5) Uani 1 1 d .
N7 N 0.45264(17) 0.39418(7) 0.34565(7) 0.0357(4) Uani 1 1 d .
H7 H 0.4724 0.3493 0.3573 0.043 Uiso 1 1 d R
N8 N 0.33209(17) 0.49159(7) 0.28582(7) 0.0359(4) Uani 1 1 d .
N9 N 0.5485(2) 0.73925(8) 0.38723(8) 0.0439(4) Uani 1 1 d .
N10 N 0.9452(2) 0.42959(10) 0.57372(9) 0.0589(5) Uani 1 1 d .
C19 C 0.1327(2) 0.40240(10) 0.16716(10) 0.0434(5) Uani 1 1 d .
H19 H 0.1573 0.4486 0.1542 0.052 Uiso 1 1 calc R
C20 C 0.0159(2) 0.36153(12) 0.11876(11) 0.0526(6) Uani 1 1 d .
H20 H -0.0373 0.3819 0.0735 0.063 Uiso 1 1 calc R
C21 C 0.0540(2) 0.26803(11) 0.19787(12) 0.0562(6) Uani 1 1 d .
H21 H 0.0281 0.2214 0.2091 0.067 Uiso 1 1 calc R
C22 C 0.1729(2) 0.30486(10) 0.25023(10) 0.0441(5) Uani 1 1 d .
H22 H 0.2247 0.2831 0.2949 0.053 Uiso 1 1 calc R
C23 C 0.2137(2) 0.37431(9) 0.23542(9) 0.0345(4) Uani 1 1 d .
C24 C 0.3308(2) 0.41980(9) 0.28829(9) 0.0337(4) Uani 1 1 d .
C25 C 0.4605(2) 0.51296(9) 0.34351(9) 0.0332(4) Uani 1 1 d .
C26 C 0.5386(2) 0.45297(9) 0.38177(9) 0.0333(4) Uani 1 1 d .
C27 C 0.6771(2) 0.44517(9) 0.44738(9) 0.0352(4) Uani 1 1 d .
C28 C 0.7762(2) 0.38439(10) 0.45867(10) 0.0464(5) Uani 1 1 d .
H28 H 0.7569 0.3476 0.4239 0.056 Uiso 1 1 calc R
C29 C 0.9039(2) 0.37924(12) 0.52215(11) 0.0608(6) Uani 1 1 d .
H29 H 0.9656 0.3371 0.5292 0.073 Uiso 1 1 calc R
C30 C 0.8508(2) 0.48811(12) 0.56234(10) 0.0500(6) Uani 1 1 d .
H30 H 0.8763 0.5249 0.5972 0.060 Uiso 1 1 calc R
C31 C 0.7176(2) 0.49757(10) 0.50205(9) 0.0420(5) Uani 1 1 d .
H31 H 0.6547 0.5391 0.4980 0.050 Uiso 1 1 calc R
C32 C 0.4934(2) 0.59070(9) 0.35756(9) 0.0328(4) Uani 1 1 d .
C33 C 0.3678(2) 0.63835(9) 0.35418(9) 0.0395(5) Uani 1 1 d .
H33 H 0.2622 0.6215 0.3416 0.047 Uiso 1 1 calc R
C34 C 0.4003(2) 0.71053(10) 0.36955(10) 0.0442(5) Uani 1 1 d .
H34 H 0.3143 0.7413 0.3676 0.053 Uiso 1 1 calc R
C35 C 0.6679(2) 0.69319(10) 0.38785(9) 0.0430(5) Uani 1 1 d .
H35 H 0.7718 0.7119 0.3986 0.052 Uiso 1 1 calc R
C36 C 0.6471(2) 0.62003(9) 0.37363(9) 0.0382(5) Uani 1 1 d .
H36 H 0.7348 0.5906 0.3748 0.046 Uiso 1 1 calc R

loop_
_atom_site_aniso_label
_atom_site_aniso_U_11
_atom_site_aniso_U_22
_atom_site_aniso_U_33
_atom_site_aniso_U_23
_atom_site_aniso_U_13
_atom_site_aniso_U_12
N1 0.0449(11) 0.0668(13) 0.0468(10) -0.0023(10) -0.0068(9) 0.0084(10)
N2 0.0537(12) 0.0629(13) 0.0542(11) -0.0156(10) -0.0024(9) -0.0093(10)
N3 0.0597(12) 0.0331(9) 0.0432(10) -0.0015(8) 0.0013(9) -0.0050(8)
N4 0.0368(9) 0.0262(8) 0.0360(8) -0.0008(7) -0.0024(7) 0.0028(7)
N5 0.0402(10) 0.0318(9) 0.0326(8) -0.0020(7) -0.0038(7) 0.0000(7)
C1 0.0592(14) 0.0391(12) 0.0357(11) -0.0041(10) -0.0002(10) -0.0053(10)
C2 0.0531(13) 0.0325(11) 0.0315(10) 0.0007(8) 0.0000(9) -0.0029(9)
C3 0.0319(11) 0.0325(10) 0.0358(10) -0.0005(8) 0.0018(8) -0.0018(8)
C4 0.0631(15) 0.0367(12) 0.0411(12) 0.0064(9) 0.0058(11) -0.0017(10)
C5 0.0467(13) 0.0354(11) 0.0341(10) -0.0002(9) 0.0005(9) -0.0020(9)
C6 0.0346(11) 0.0306(10) 0.0324(10) -0.0024(8) 0.0024(8) -0.0019(8)
C7 0.0315(10) 0.0300(10) 0.0324(9) -0.0030(8) 0.0009(8) 0.0000(8)
C8 0.0349(11) 0.0317(11) 0.0305(10) -0.0018(8) -0.0008(8) 0.0014(8)
C9 0.0362(11) 0.0352(11) 0.0322(10) -0.0024(8) 0.0032(8) -0.0023(9)
C10 0.0546(14) 0.0395(12) 0.0423(11) -0.0026(9) -0.0053(10) -0.0039(10)
C11 0.0711(17) 0.0427(13) 0.0542(13) -0.0113(11) 0.0048(13) -0.0088(12)
C12 0.0451(14) 0.0653(16) 0.0477(13) -0.0095(11) -0.0076(10) -0.0006(12)
C13 0.0406(12) 0.0452(12) 0.0464(12) -0.0047(10) -0.0056(10) 0.0026(10)
C14 0.0327(11) 0.0338(11) 0.0322(10) -0.0032(8) 0.0014(8) 0.0042(8)
C15 0.0373(12) 0.0475(12) 0.0467(12) 0.0013(10) -0.0006(10) -0.0033(10)
C16 0.0381(13) 0.0635(15) 0.0551(13) -0.0080(12) -0.0042(11) -0.0064(11)
C17 0.0530(14) 0.0533(14) 0.0386(11) 0.0021(10) -0.0020(11) 0.0137(11)
C18 0.0439(12) 0.0386(11) 0.0388(11) -0.0020(9) -0.0004(9) 0.0044(9)
N6 0.0477(12) 0.0646(13) 0.0544(11) -0.0136(10) -0.0002(9) -0.0133(10)
N7 0.0352(9) 0.0253(8) 0.0379(8) 0.0021(7) -0.0022(7) 0.0014(7)
N8 0.0338(9) 0.0287(9) 0.0365(8) 0.0011(7) -0.0023(7) 0.0018(7)
N9 0.0414(10) 0.0301(9) 0.0491(10) -0.0015(7) -0.0032(8) -0.0016(8)
N10 0.0474(11) 0.0696(13) 0.0449(10) 0.0000(10) -0.0086(9) 0.0047(10)
C19 0.0333(11) 0.0450(12) 0.0431(11) 0.0010(9) -0.0019(9) -0.0013(9)
C20 0.0386(12) 0.0642(15) 0.0441(12) -0.0040(11) -0.0040(10) -0.0035(11)
C21 0.0498(14) 0.0452(13) 0.0679(15) -0.0096(11) 0.0091(12) -0.0144(11)
C22 0.0406(12) 0.0360(11) 0.0482(11) -0.0005(9) 0.0021(10) -0.0028(9)
C23 0.0273(10) 0.0347(11) 0.0373(10) -0.0036(8) 0.0031(8) 0.0020(8)
C24 0.0288(10) 0.0328(11) 0.0332(10) 0.0007(8) -0.0003(8) 0.0029(8)
C25 0.0288(10) 0.0324(10) 0.0317(10) -0.0005(8) -0.0010(8) 0.0003(8)
C26 0.0311(10) 0.0292(10) 0.0337(10) -0.0020(8) 0.0012(8) -0.0004(8)
C27 0.0335(11) 0.0337(11) 0.0315(10) 0.0042(8) -0.0007(8) -0.0025(8)
C28 0.0422(12) 0.0436(12) 0.0414(11) -0.0015(9) -0.0055(9) 0.0084(10)
C29 0.0504(14) 0.0591(14) 0.0563(14) 0.0054(12) -0.0088(11) 0.0170(12)
C30 0.0474(13) 0.0572(14) 0.0357(11) -0.0021(10) -0.0025(10) -0.0080(11)
C31 0.0440(12) 0.0386(11) 0.0357(11) 0.0015(9) 0.0005(9) -0.0007(9)
C32 0.0348(11) 0.0296(10) 0.0267(9) 0.0018(8) -0.0016(8) 0.0010(8)
C33 0.0323(11) 0.0334(11) 0.0456(11) 0.0021(9) 0.0007(9) -0.0011(9)
C34 0.0397(12) 0.0338(11) 0.0517(12) -0.0016(9) 0.0027(10) 0.0042(9)
C35 0.0348(12) 0.0391(12) 0.0456(11) 0.0016(9) -0.0021(9) -0.0077(9)
C36 0.0341(11) 0.0328(10) 0.0415(11) 0.0018(9) 0.0019(9) 0.0009(9)

loop_
_atom_type_symbol
_atom_type_description
_atom_type_scat_dispersion_real
_atom_type_scat_dispersion_imag
_atom_type_scat_source
C C 0.0030 0.0020 'International Tables Vol C Tables 4.2.6.8 and 6.1.1.4'
H H 0.0000 0.0000 'International Tables Vol C Tables 4.2.6.8 and 6.1.1.4'
N N 0.0060 0.0030 'International Tables Vol C Tables 4.2.6.8 and 6.1.1.4'

loop_
_geom_angle_atom_site_label_1
_geom_angle_atom_site_label_2
_geom_angle_atom_site_label_3
_geom_angle
C16 N1 C17 115.32(17)
C12 N2 C11 115.78(17)
C1 N3 C4 115.48(16)
C8 N4 C7 107.77(13)
C8 N4 H4A 126.1
C7 N4 H4A 126.1
C8 N5 C6 105.21(14)
N3 C1 C2 124.35(17)
N3 C1 H1 117.8
C2 C1 H1 117.8
C1 C2 C3 119.48(17)
C1 C2 H2 120.3
C3 C2 H2 120.3
C5 C3 C2 116.72(16)
C5 C3 C6 120.57(15)
C2 C3 C6 122.64(16)
N3 C4 C5 124.45(17)
N3 C4 H4 117.8
C5 C4 H4 117.8
C4 C5 C3 119.44(16)
C4 C5 H5 120.3
C3 C5 H5 120.3
C7 C6 N5 110.35(14)
C7 C6 C3 130.91(15)
N5 C6 C3 118.73(15)
N4 C7 C6 104.94(14)
N4 C7 C14 121.07(15)
C6 C7 C14 133.92(16)
N5 C8 N4 111.73(15)
N5 C8 C9 123.53(15)
N4 C8 C9 124.74(15)
C10 C9 C13 116.80(17)
C10 C9 C8 123.78(16)
C13 C9 C8 119.41(16)
C9 C10 C11 119.24(19)
C9 C10 H10 120.4
C11 C10 H10 120.4
N2 C11 C10 124.25(19)
N2 C11 H11 117.9
C10 C11 H11 117.9
N2 C12 C13 124.01(19)
N2 C12 H12 118.0
C13 C12 H12 118.0
C12 C13 C9 119.89(19)
C12 C13 H13 120.1
C9 C13 H13 120.1
C18 C14 C15 116.27(16)
C18 C14 C7 121.29(16)
C15 C14 C7 122.37(16)
C16 C15 C14 119.20(19)
C16 C15 H15 120.4
C14 C15 H15 120.4
N1 C16 C15 125.0(2)
N1 C16 H16 117.5
C15 C16 H16 117.5
N1 C17 C18 124.37(19)
N1 C17 H17 117.8
C18 C17 H17 117.8
C17 C18 C14 119.74(19)
C17 C18 H18 120.1
C14 C18 H18 120.1
C21 N6 C20 115.50(17)
C24 N7 C26 107.84(14)
C24 N7 H7 126.1
C26 N7 H7 126.1
C24 N8 C25 105.76(14)
C35 N9 C34 115.94(16)
C29 N10 C30 115.39(17)
C20 C19 C23 119.67(18)
C20 C19 H19 120.2
C23 C19 H19 120.2
N6 C20 C19 124.25(19)
N6 C20 H20 117.9
C19 C20 H20 117.9
N6 C21 C22 124.56(19)
N6 C21 H21 117.7
C22 C21 H21 117.7
C21 C22 C23 119.20(18)
C21 C22 H22 120.4
C23 C22 H22 120.4
C22 C23 C19 116.81(17)
C22 C23 C24 123.80(16)
C19 C23 C24 119.33(16)
N8 C24 N7 111.23(15)
N8 C24 C23 123.95(15)
N7 C24 C23 124.81(15)
N8 C25 C26 110.39(15)
N8 C25 C32 119.60(14)
C26 C25 C32 129.98(15)
N7 C26 C25 104.78(14)
N7 C26 C27 122.45(15)
C25 C26 C27 132.74(16)
C28 C27 C31 115.91(16)
C28 C27 C26 121.65(16)
C31 C27 C26 122.44(16)
C29 C28 C27 119.27(18)
C29 C28 H28 120.4
C27 C28 H28 120.4
N10 C29 C28 125.1(2)
N10 C29 H29 117.4
C28 C29 H29 117.4
N10 C30 C31 124.07(19)
N10 C30 H30 118.0
C31 C30 H30 118.0
C30 C31 C27 120.18(18)
C30 C31 H31 119.9
C27 C31 H31 119.9
C33 C32 C36 117.18(16)
C33 C32 C25 120.02(16)
C36 C32 C25 122.81(16)
C34 C33 C32 119.58(17)
C34 C33 H33 120.2
C32 C33 H33 120.2
N9 C34 C33 123.90(18)
N9 C34 H34 118.1
C33 C34 H34 118.1
N9 C35 C36 124.29(18)
N9 C35 H35 117.9
C36 C35 H35 117.9
C35 C36 C32 119.05(18)
C35 C36 H36 120.5
C32 C36 H36 120.5

loop_
_geom_bond_atom_site_label_1
_geom_bond_atom_site_label_2
_geom_bond_distance
N1 C16 1.324(2)
N1 C17 1.329(3)
N2 C12 1.331(3)
N2 C11 1.333(2)
N3 C1 1.335(2)
N3 C4 1.339(2)
N4 C8 1.354(2)
N4 C7 1.3732(19)
N4 H4A 0.8600
N5 C8 1.318(2)
N5 C6 1.378(2)
C1 C2 1.373(2)
C1 H1 0.9300
C2 C3 1.391(2)
C2 H2 0.9300
C3 C5 1.386(2)
C3 C6 1.475(2)
C4 C5 1.372(2)
C4 H4 0.9300
C5 H5 0.9300
C6 C7 1.378(2)
C7 C14 1.470(2)
C8 C9 1.468(2)
C9 C10 1.380(2)
C9 C13 1.384(2)
C10 C11 1.386(2)
C10 H10 0.9300
C11 H11 0.9300
C12 C13 1.376(2)
C12 H12 0.9300
C13 H13 0.9300
C14 C18 1.385(2)
C14 C15 1.389(2)
C15 C16 1.377(3)
C15 H15 0.9300
C16 H16 0.9300
C17 C18 1.379(2)
C17 H17 0.9300
C18 H18 0.9300
N6 C21 1.331(2)
N6 C20 1.332(3)
N7 C24 1.3617(19)
N7 C26 1.378(2)
N7 H7 0.8601
N8 C24 1.323(2)
N8 C25 1.372(2)
N9 C35 1.339(2)
N9 C34 1.339(2)
N10 C29 1.324(2)
N10 C30 1.333(2)
C19 C20 1.376(2)
C19 C23 1.386(2)
C19 H19 0.9300
C20 H20 0.9300
C21 C22 1.383(2)
C21 H21 0.9300
C22 C23 1.380(2)
C22 H22 0.9300
C23 C24 1.464(2)
C25 C26 1.386(2)
C25 C32 1.469(2)
C26 C27 1.463(2)
C27 C28 1.390(2)
C27 C31 1.390(2)
C28 C29 1.382(2)
C28 H28 0.9300
C29 H29 0.9300
C30 C31 1.379(2)
C30 H30 0.9300
C31 H31 0.9300
C32 C33 1.388(2)
C32 C36 1.388(2)
C33 C34 1.373(2)
C33 H33 0.9300
C34 H34 0.9300
C35 C36 1.376(2)
C35 H35 0.9300
C36 H36 0.9300
